data_2019199
loop_
_publ_author_name
'Polson, Matthew'
'Turnbull, Mark M.'
'Wikaira, Jan L.'

_publ_section_title
;
 2-Amino-5-iodopyridinium bromide hemihydrate and 2-amino-5-iodopyridinium
 chloride monohydrate
;
_journal_coeditor_code YF3045
_journal_issue 10
_journal_name_full 'Acta Crystallographica Section C'
_journal_page_first 1152
_journal_page_last 1156
_journal_paper_doi 10.1107/S0108270113020891
_journal_volume 69
_journal_year 2013
_chemical_formula_iupac 'C5 H6 I N2 + , Br - , 0.5H2 O'
_chemical_formula_moiety 'C5 H6 I N2 +, Br -, 0.5(H2 O)'
_chemical_formula_sum 'C5 H7 Br I N2 O0.5'
_chemical_formula_weight 309.94
_chemical_name_systematic
;
2-Amino-5-iodopyridinium bromide hemihydrate
;
_space_group_IT_number 14
_symmetry_cell_setting monoclinic
_symmetry_space_group_name_Hall '-P 2yn'
_symmetry_space_group_name_H-M 'P 1 21/n 1'
_atom_sites_solution_hydrogens geom
_atom_sites_solution_primary direct
_atom_sites_solution_secondary difmap
_audit_creation_method SHELXL97
_cell_angle_alpha 90.00
_cell_angle_beta 104.457(4)
_cell_angle_gamma 90.00
_cell_formula_units_Z 8
_cell_length_a 10.531(3)
_cell_length_b 14.714(5)
_cell_length_c 11.675(4)
_cell_measurement_reflns_used 8192
_cell_measurement_temperature 163(2)
_cell_measurement_theta_max 27.399
_cell_measurement_theta_min 2.272
_cell_volume 1751.8(10)
_computing_cell_refinement 'SMART (Siemens, 1996)'
_computing_data_collection 'SMART (Siemens, 1996)'
_computing_data_reduction 'SHELXTL (Sheldrick, 2008)'
_computing_molecular_graphics 'SHELXTL (Sheldrick, 2008)'
_computing_publication_material
;
SHELXL97 (Sheldrick, 2008), enCIFer (Allen <i>et al.</i>, 2004)
and publCIF (Westrip, 2010)
;
_computing_structure_refinement 'SHELXTL97 (Sheldrick, 2008)'
_computing_structure_solution 'SHELXTL97 (Sheldrick, 2008)'
_diffrn_ambient_temperature 163(2)
_diffrn_measured_fraction_theta_full 0.983
_diffrn_measured_fraction_theta_max 0.983
_diffrn_measurement_device_type 'Bruker SMART CCD area-detector'
_diffrn_measurement_method '\f and \w'
_diffrn_radiation_monochromator graphite
_diffrn_radiation_source 'fine-focus sealed tube'
_diffrn_radiation_type MoK\a
_diffrn_radiation_wavelength 0.71073
_diffrn_reflns_av_R_equivalents 0.0257
_diffrn_reflns_av_sigmaI/netI 0.0144
_diffrn_reflns_limit_h_max 13
_diffrn_reflns_limit_h_min -13
_diffrn_reflns_limit_k_max 18
_diffrn_reflns_limit_k_min -15
_diffrn_reflns_limit_l_max 14
_diffrn_reflns_limit_l_min -14
_diffrn_reflns_number 21720
_diffrn_reflns_theta_full 26.99
_diffrn_reflns_theta_max 26.99
_diffrn_reflns_theta_min 2.27
_exptl_absorpt_coefficient_mu 8.150
_exptl_absorpt_correction_T_max 1.00000
_exptl_absorpt_correction_T_min 0.75191
_exptl_absorpt_correction_type empirical
_exptl_absorpt_process_details '(SADABS; Sheldrick, 1996)'
_exptl_crystal_colour colourless
_exptl_crystal_density_diffrn 2.350
_exptl_crystal_density_method 'not measured'
_exptl_crystal_description block
_exptl_crystal_F_000 1144
_exptl_crystal_size_max 0.37
_exptl_crystal_size_mid 0.21
_exptl_crystal_size_min 0.19
_refine_diff_density_max 0.512
_refine_diff_density_min -0.934
_refine_ls_extinction_method none
_refine_ls_goodness_of_fit_ref 1.065
_refine_ls_hydrogen_treatment mixed
_refine_ls_matrix_type full
_refine_ls_number_parameters 212
_refine_ls_number_reflns 3756
_refine_ls_number_restraints 4
_refine_ls_restrained_S_all 1.064
_refine_ls_R_factor_all 0.0256
_refine_ls_R_factor_gt 0.0222
_refine_ls_shift/su_max 0.002
_refine_ls_shift/su_mean 0.000
_refine_ls_structure_factor_coef Fsqd
_refine_ls_weighting_details 'calc w = 1/[\s^2^(Fo^2^)+(0.0199P)^2^+2.9908P] where P=(Fo^2^+2Fc^2^)/3'
_refine_ls_weighting_scheme calc
_refine_ls_wR_factor_gt 0.0491
_refine_ls_wR_factor_ref 0.0500
_reflns_number_gt 3396
_reflns_number_total 3756
_reflns_threshold_expression I>2\s(I)
_cod_data_source_file yf3045.cif
_cod_data_source_block 1
_cod_original_sg_symbol_H-M 'P 21/n'
_cod_original_formula_sum 'C5 H7 Br I N2 O0.50'
_cod_database_code 2019199

loop_
_symmetry_equiv_pos_as_xyz
'x, y, z'
'-x+1/2, y+1/2, -z+1/2'
'-x, -y, -z'
'x-1/2, -y-1/2, z-1/2'

loop_
_atom_site_type_symbol
_atom_site_label
_atom_site_fract_x
_atom_site_fract_y
_atom_site_fract_z
_atom_site_U_iso_or_equiv
_atom_site_adp_type
_atom_site_calc_flag
_atom_site_refinement_flags
_atom_site_occupancy
_atom_site_symmetry_multiplicity
_atom_site_disorder_assembly
_atom_site_disorder_group
N N11 0.4447(3) 0.82150(19) 0.3848(2) 0.0287(6) Uani d . 1 1 . .
H H11 0.408(4) 0.847(3) 0.434(3) 0.034 Uiso d . 1 1 . .
C C12 0.4501(3) 0.7300(2) 0.3887(3) 0.0274(6) Uani d . 1 1 . .
N N12 0.3926(3) 0.6870(2) 0.4630(3) 0.0384(7) Uani d . 1 1 . .
H H12A 0.363(4) 0.716(3) 0.512(4) 0.046 Uiso d . 1 1 . .
H H12B 0.390(4) 0.630(3) 0.468(4) 0.046 Uiso d . 1 1 . .
C C13 0.5176(3) 0.6859(2) 0.3141(3) 0.0302(7) Uani d . 1 1 . .
H H13 0.5243 0.6215 0.3150 0.036 Uiso calc R 1 1 . .
C C14 0.5734(3) 0.7358(2) 0.2405(3) 0.0286(6) Uani d . 1 1 . .
H H14 0.6190 0.7060 0.1906 0.034 Uiso calc R 1 1 . .
C C15 0.5633(3) 0.8315(2) 0.2385(3) 0.0272(6) Uani d . 1 1 . .
C C16 0.4997(3) 0.8726(2) 0.3118(3) 0.0289(6) Uani d . 1 1 . .
H H16 0.4931 0.9370 0.3126 0.035 Uiso calc R 1 1 . .
I I1 0.64342(2) 0.910707(15) 0.124040(18) 0.03134(6) Uani d . 1 1 . .
N N21 0.1479(3) 0.2682(2) 0.5283(3) 0.0394(7) Uani d . 1 1 . .
H H21 0.157(4) 0.333(3) 0.519(3) 0.047 Uiso d . 1 1 . .
C C22 0.2071(3) 0.2104(2) 0.4674(3) 0.0306(7) Uani d . 1 1 . .
N N22 0.2753(3) 0.2428(2) 0.3944(3) 0.0369(7) Uani d . 1 1 . .
H H22A 0.291(4) 0.298(3) 0.393(4) 0.044 Uiso d . 1 1 . .
H H22B 0.305(4) 0.209(3) 0.362(4) 0.044 Uiso d . 1 1 . .
C C23 0.1931(3) 0.1185(2) 0.4845(3) 0.0274(6) Uani d . 1 1 . .
H H23 0.2348 0.0766 0.4438 0.033 Uiso calc R 1 1 . .
C C24 0.1215(3) 0.0859(2) 0.5581(3) 0.0289(6) Uani d . 1 1 . .
H H24 0.1146 0.0222 0.5686 0.035 Uiso calc R 1 1 . .
C C25 0.0586(3) 0.1462(2) 0.6177(3) 0.0291(6) Uani d . 1 1 . .
C C26 0.0727(3) 0.2381(2) 0.6024(3) 0.0329(7) Uani d . 1 1 . .
H H26 0.0310 0.2805 0.6424 0.039 Uiso calc R 1 1 . .
I I2 -0.05218(2) 0.097875(17) 0.731181(19) 0.03694(7) Uani d . 1 1 . .
Br Br1 0.28103(3) 0.46720(2) 0.43704(3) 0.03961(9) Uani d . 1 1 . .
O O1 0.3808(6) 0.1127(6) 0.2599(7) 0.077(2) Uani d PD 0.62 1 A 1
H H1A 0.473(10) 0.104(7) 0.281(8) 0.093 Uiso d PD 0.62 1 B 1
H H1B 0.360(10) 0.062(3) 0.227(8) 0.093 Uiso d PD 0.62 1 C 1
O O2 0.3478(8) 0.0824(6) 0.3212(8) 0.049(2) Uani d PD 0.38 1 D 2
H H2A 0.355(13) 0.093(12) 0.247(4) 0.059 Uiso d PD 0.38 1 E 2
H H2B 0.435(3) 0.093(9) 0.340(11) 0.059 Uiso d PD 0.38 1 F 2
Br Br2 0.32126(4) 0.88204(3) 0.60294(3) 0.04179(9) Uani d . 1 1 . .

loop_
_atom_site_aniso_label
_atom_site_aniso_U_11
_atom_site_aniso_U_22
_atom_site_aniso_U_33
_atom_site_aniso_U_12
_atom_site_aniso_U_13
_atom_site_aniso_U_23
N11 0.0294(14) 0.0338(15) 0.0250(13) 0.0021(11) 0.0104(11) 0.0004(11)
C12 0.0261(15) 0.0317(16) 0.0222(14) -0.0047(12) 0.0020(12) 0.0000(12)
N12 0.0478(18) 0.0371(16) 0.0340(16) -0.0109(14) 0.0173(13) -0.0012(13)
C13 0.0329(16) 0.0277(16) 0.0271(15) -0.0004(13) 0.0019(13) -0.0008(12)
C14 0.0238(14) 0.0369(17) 0.0240(15) 0.0041(13) 0.0040(12) -0.0007(12)
C15 0.0213(14) 0.0355(17) 0.0239(14) -0.0006(12) 0.0036(11) 0.0043(12)
C16 0.0291(16) 0.0280(15) 0.0293(16) 0.0008(13) 0.0066(13) 0.0031(12)
I1 0.02850(11) 0.03829(12) 0.02803(11) -0.00257(8) 0.00855(8) 0.00581(8)
N21 0.0458(17) 0.0324(15) 0.0343(15) -0.0059(13) -0.0009(13) 0.0066(12)
C22 0.0236(15) 0.0375(18) 0.0256(15) -0.0042(13) -0.0035(12) 0.0026(13)
N22 0.0344(16) 0.0349(16) 0.0426(17) -0.0059(13) 0.0117(13) 0.0022(13)
C23 0.0236(15) 0.0318(16) 0.0262(15) -0.0037(12) 0.0051(12) -0.0025(12)
C24 0.0281(15) 0.0255(15) 0.0311(16) -0.0012(12) 0.0037(13) -0.0016(12)
C25 0.0274(15) 0.0355(17) 0.0232(15) 0.0020(13) 0.0041(12) 0.0014(12)
C26 0.0375(18) 0.0309(17) 0.0270(16) 0.0058(14) 0.0019(13) -0.0011(13)
I2 0.03043(11) 0.05304(14) 0.02828(11) -0.00007(9) 0.00907(9) 0.00127(9)
Br1 0.03893(19) 0.03716(18) 0.04325(19) 0.00645(14) 0.01122(15) -0.01071(15)
O1 0.042(3) 0.094(6) 0.088(5) 0.010(3) 0.000(3) -0.058(4)
O2 0.041(4) 0.048(5) 0.057(5) 0.001(3) 0.009(4) -0.017(4)
Br2 0.0485(2) 0.0437(2) 0.03836(19) 0.00101(16) 0.02075(16) -0.00498(15)

loop_
_atom_type_symbol
_atom_type_description
_atom_type_scat_dispersion_real
_atom_type_scat_dispersion_imag
_atom_type_scat_source
C C 0.0033 0.0016 'International Tables Vol C Tables 4.2.6.8 and 6.1.1.4'
H H 0.0000 0.0000 'International Tables Vol C Tables 4.2.6.8 and 6.1.1.4'
N N 0.0061 0.0033 'International Tables Vol C Tables 4.2.6.8 and 6.1.1.4'
O O 0.0106 0.0060 'International Tables Vol C Tables 4.2.6.8 and 6.1.1.4'
Br Br -0.2901 2.4595 'International Tables Vol C Tables 4.2.6.8 and 6.1.1.4'
I I -0.4742 1.8119 'International Tables Vol C Tables 4.2.6.8 and 6.1.1.4'

loop_
_geom_angle_atom_site_label_1
_geom_angle_atom_site_label_2
_geom_angle_atom_site_label_3
_geom_angle
C12 N11 C16 123.3(3)
C12 N11 H11 116(2)
C16 N11 H11 121(2)
N12 C12 N11 118.2(3)
N12 C12 C13 124.3(3)
N11 C12 C13 117.5(3)
C12 N12 H12A 121(3)
C12 N12 H12B 123(3)
H12A N12 H12B 116(4)
C14 C13 C12 120.1(3)
C14 C13 H13 120.0
C12 C13 H13 120.0
C13 C14 C15 120.2(3)
C13 C14 H14 119.9
C15 C14 H14 119.9
C16 C15 C14 118.8(3)
C16 C15 I1 119.7(2)
C14 C15 I1 121.6(2)
C15 C16 N11 120.1(3)
C15 C16 H16 119.9
N11 C16 H16 119.9
C22 N21 C26 122.5(3)
C22 N21 H21 119(2)
C26 N21 H21 118(2)
N22 C22 N21 120.2(3)
N22 C22 C23 122.5(3)
N21 C22 C23 117.4(3)
C22 N22 H22A 121(3)
C22 N22 H22B 117(3)
H22A N22 H22B 122(4)
C24 C23 C22 122.1(3)
C24 C23 H23 119.0
C22 C23 H23 119.0
C23 C24 C25 119.8(3)
C23 C24 H24 120.1
C25 C24 H24 120.1
C26 C25 C24 118.7(3)
C26 C25 I2 120.7(2)
C24 C25 I2 120.6(2)
C25 C26 N21 119.5(3)
C25 C26 H26 120.2
N21 C26 H26 120.2
H1A O1 H1B 97(8)
H1A O1 H2A 123(10)
H1B O1 H2A 27(10)
H1A O1 H2B 54(7)
H1B O1 H2B 101(10)
H2A O1 H2B 108(10)
H1B O2 H2A 25(10)
H1B O2 H2B 86(10)
H2A O2 H2B 83(2)

loop_
_geom_bond_atom_site_label_1
_geom_bond_atom_site_label_2
_geom_bond_distance
N11 C12 1.348(4)
N11 C16 1.369(4)
N11 H11 0.86(4)
C12 N12 1.334(4)
C12 C13 1.412(4)
N12 H12A 0.83(4)
N12 H12B 0.84(4)
C13 C14 1.370(4)
C13 H13 0.9500
C14 C15 1.412(5)
C14 H14 0.9500
C15 C16 1.355(4)
C15 I1 2.102(3)
C16 H16 0.9500
N21 C22 1.356(5)
N21 C26 1.384(5)
N21 H21 0.97(4)
C22 N22 1.333(4)
C22 C23 1.380(5)
N22 H22A 0.83(4)
N22 H22B 0.74(4)
C23 C24 1.364(4)
C23 H23 0.9500
C24 C25 1.394(4)
C24 H24 0.9500
C25 C26 1.378(5)
C25 I2 2.096(3)
C26 H26 0.9500
O1 H1A 0.95(10)
O1 H1B 0.85(2)
O1 H2A 0.40(15)
O1 H2B 1.01(11)
O2 H1B 1.18(8)
O2 H2A 0.90(2)
O2 H2B 0.90(2)

loop_
_geom_hbond_atom_site_label_D
_geom_hbond_atom_site_label_H
_geom_hbond_atom_site_label_A
_geom_hbond_site_symmetry_A
_geom_hbond_distance_DH
_geom_hbond_distance_HA
_geom_hbond_distance_DA
_geom_hbond_angle_DHA
N11 H11 Br2 . 0.86(4) 2.42(4) 3.259(3) 165(3)
N12 H12A Br2 . 0.83(4) 2.75(4) 3.476(4) 148(4)
N12 H12B Br1 . 0.84(4) 2.64(5) 3.429(3) 157(4)
N21 H21 Br1 . 0.97(4) 2.67(4) 3.524(3) 147(3)
N22 H22A Br1 . 0.83(4) 2.55(4) 3.337(4) 159(4)
N22 H22B O2 . 0.74(4) 2.00(4) 2.685(9) 154(4)
N22 H22B O1 . 0.74(4) 2.13(4) 2.870(8) 177(5)
O1 H1A Br2 3_666 0.95(10) 2.26(10) 3.147(6) 156(8)
O1 H1B Br1 2_545 0.85(2) 2.53(5) 3.289(6) 150(9)
O2 H2A Br1 2_545 0.90(2) 2.92(13) 3.430(9) 117(11)
O2 H2B Br2 3_666 0.90(2) 2.51(2) 3.415(9) 178(11)

loop_
_geom_torsion_atom_site_label_1
_geom_torsion_atom_site_label_2
_geom_torsion_atom_site_label_3
_geom_torsion_atom_site_label_4
_geom_torsion
C16 N11 C12 N12 -179.8(3)
C16 N11 C12 C13 0.8(4)
N12 C12 C13 C14 179.9(3)
N11 C12 C13 C14 -0.7(4)
C12 C13 C14 C15 -0.2(5)
C13 C14 C15 C16 1.1(5)
C13 C14 C15 I1 -178.5(2)
C14 C15 C16 N11 -1.0(5)
I1 C15 C16 N11 178.6(2)
C12 N11 C16 C15 0.0(5)
C26 N21 C22 N22 178.0(3)
C26 N21 C22 C23 -2.0(5)
N22 C22 C23 C24 -179.0(3)
N21 C22 C23 C24 0.9(5)
C22 C23 C24 C25 0.7(5)
C23 C24 C25 C26 -1.3(5)
C23 C24 C25 I2 180.0(2)
C24 C25 C26 N21 0.3(5)
I2 C25 C26 N21 179.0(2)
C22 N21 C26 C25 1.4(5)
